data_1513541
loop_
_publ_author_name
'Rao, Bin'
'Zeng, Xiaoming'

_publ_section_title
;
 Aminocyanation by the addition of N-CN bonds to arynes: chemoselective
 synthesis of 1,2-bifunctional aminobenzonitriles.
;
_journal_issue 1
_journal_name_full 'Organic letters'
_journal_page_first 314
_journal_page_last 317
_journal_paper_doi 10.1021/ol403346x
_journal_volume 16
_journal_year 2014
_chemical_formula_sum 'C17 H11 Br N2'
_chemical_formula_weight 323.19
_chemical_name_systematic
; 
 ? 
;
_space_group_IT_number 14
_symmetry_cell_setting monoclinic
_symmetry_space_group_name_Hall '-P 2ybc'
_symmetry_space_group_name_H-M 'P 1 21/c 1'
_atom_sites_solution_hydrogens geom
_atom_sites_solution_primary direct
_atom_sites_solution_secondary difmap
_audit_creation_method SHELXL-97
_cell_angle_alpha 90.00
_cell_angle_beta 99.4210(10)
_cell_angle_gamma 90.00
_cell_formula_units_Z 4
_cell_length_a 4.6665(4)
_cell_length_b 22.7970(19)
_cell_length_c 12.8429(11)
_cell_measurement_temperature 150(2)
_cell_volume 1347.8(2)
_computing_structure_refinement 'SHELXL-97 (Sheldrick, 1997)'
_computing_structure_solution 'SHELXS-97 (Sheldrick, 1990)'
_diffrn_ambient_temperature 150(2)
_diffrn_measured_fraction_theta_full 0.996
_diffrn_measured_fraction_theta_max 0.996
_diffrn_radiation_monochromator graphite
_diffrn_radiation_source 'fine-focus sealed tube'
_diffrn_radiation_type MoK\a
_diffrn_radiation_wavelength 0.71073
_diffrn_reflns_av_R_equivalents 0.0224
_diffrn_reflns_av_sigmaI/netI 0.0165
_diffrn_reflns_limit_h_max 6
_diffrn_reflns_limit_h_min -6
_diffrn_reflns_limit_k_max 29
_diffrn_reflns_limit_k_min -29
_diffrn_reflns_limit_l_max 16
_diffrn_reflns_limit_l_min -16
_diffrn_reflns_number 18271
_diffrn_reflns_theta_full 27.69
_diffrn_reflns_theta_max 27.69
_diffrn_reflns_theta_min 1.79
_exptl_absorpt_coefficient_mu 3.039
_exptl_crystal_density_diffrn 1.593
_exptl_crystal_density_method 'not measured'
_exptl_crystal_F_000 648
_exptl_crystal_size_max 0.2
_exptl_crystal_size_mid 0.1
_exptl_crystal_size_min 0.03
_refine_diff_density_max 0.440
_refine_diff_density_min -0.420
_refine_diff_density_rms 0.064
_refine_ls_extinction_method none
_refine_ls_goodness_of_fit_ref 1.060
_refine_ls_hydrogen_treatment mixed
_refine_ls_matrix_type full
_refine_ls_number_parameters 181
_refine_ls_number_reflns 3133
_refine_ls_number_restraints 0
_refine_ls_restrained_S_all 1.060
_refine_ls_R_factor_all 0.0353
_refine_ls_R_factor_gt 0.0291
_refine_ls_shift/su_max 0.002
_refine_ls_shift/su_mean 0.000
_refine_ls_structure_factor_coef Fsqd
_refine_ls_weighting_details 'calc w=1/[\s^2^(Fo^2^)+(0.0463P)^2^+0.6220P] where P=(Fo^2^+2Fc^2^)/3'
_refine_ls_weighting_scheme calc
_refine_ls_wR_factor_gt 0.0786
_refine_ls_wR_factor_ref 0.0815
_reflns_number_gt 2733
_reflns_number_total 3133
_reflns_threshold_expression >2sigma(I)
_cod_data_source_file ol403346x_si_003.cif
_cod_data_source_block 1
_cod_depositor_comments
;
The following automatic conversions were performed:

'_symmetry_cell_setting' value 'Monoclinic' changed to 'monoclinic'
according to
/usr/data/users/saulius/automatic-downloads/current/ACS/lib/dictionaries/cif_core.dic
dictionary named 'cif_core.dic' version 2.4.2 from 2011-04-26.

Automatic conversion script
Id: cif_fix_values 2281 2013-09-26 08:29:07Z andrius 
;
_cod_original_sg_symbol_H-M 'P2(1)/c  '
_cod_database_code 1513541

loop_
_symmetry_equiv_pos_as_xyz
'x, y, z'
'-x, y+1/2, -z+1/2'
'-x, -y, -z'
'x, -y-1/2, z-1/2'

loop_
_atom_site_label
_atom_site_type_symbol
_atom_site_fract_x
_atom_site_fract_y
_atom_site_fract_z
_atom_site_U_iso_or_equiv
_atom_site_adp_type
_atom_site_occupancy
_atom_site_symmetry_multiplicity
_atom_site_calc_flag
_atom_site_refinement_flags
Br1 Br 0.36035(5) 0.493746(9) 0.648074(19) 0.04113(10) Uani 1 1 d .
N1 N 0.6316(3) 0.24555(6) 0.51911(11) 0.0211(3) Uani 1 1 d .
H1A H 0.5936 0.2384 0.4509 0.025 Uiso 1 1 calc R
C2 C 0.7466(3) 0.19914(7) 0.58299(13) 0.0176(3) Uani 1 1 d .
C3 C 0.9324(3) 0.15780(7) 0.54129(13) 0.0181(3) Uani 1 1 d .
C4 C 0.6849(4) 0.18962(7) 0.68413(13) 0.0187(3) Uani 1 1 d .
C5 C 0.9751(4) 0.10129(8) 0.70678(15) 0.0246(4) Uani 1 1 d .
H5A H 1.0517 0.0688 0.7486 0.030 Uiso 1 1 calc R
C6 C 0.4470(4) 0.41641(8) 0.60615(15) 0.0244(4) Uani 1 1 d .
C7 C 0.4905(4) 0.22622(8) 0.73056(13) 0.0199(3) Uani 1 1 d .
N2 N 0.3388(4) 0.25315(7) 0.77452(12) 0.0264(3) Uani 1 1 d .
C9 C 0.6760(4) 0.38673(8) 0.66506(15) 0.0250(4) Uani 1 1 d .
H9A H 0.7892 0.4050 0.7244 0.030 Uiso 1 1 calc R
C10 C 1.0409(4) 0.10825(8) 0.60339(14) 0.0215(3) Uani 1 1 d .
C11 C 0.7395(4) 0.32984(8) 0.63686(14) 0.0229(4) Uani 1 1 d .
H11A H 0.8994 0.3095 0.6762 0.027 Uiso 1 1 calc R
C13 C 0.2794(4) 0.39080(8) 0.51914(15) 0.0275(4) Uani 1 1 d .
H13A H 0.1250 0.4120 0.4784 0.033 Uiso 1 1 calc R
C14 C 0.3400(4) 0.33372(8) 0.49226(14) 0.0229(4) Uani 1 1 d .
H14A H 0.2244 0.3156 0.4332 0.028 Uiso 1 1 calc R
C15 C 1.2191(4) 0.06739(8) 0.56095(16) 0.0294(4) Uani 1 1 d .
H15A H 1.2888 0.0338 0.6010 0.035 Uiso 1 1 calc R
C16 C 0.8034(4) 0.14081(8) 0.74626(14) 0.0224(4) Uani 1 1 d .
H16A H 0.7620 0.1359 0.8157 0.027 Uiso 1 1 calc R
C17 C 0.5691(4) 0.30247(7) 0.55097(13) 0.0183(3) Uani 1 1 d .
C18 C 1.0165(4) 0.16529(8) 0.44094(14) 0.0219(4) Uani 1 1 d .
H18A H 0.9489 0.1985 0.3993 0.026 Uiso 1 1 calc R
C19 C 1.1942(4) 0.12531(9) 0.40307(15) 0.0263(4) Uani 1 1 d .
H19A H 1.2508 0.1313 0.3361 0.032 Uiso 1 1 calc R
C20 C 1.2925(4) 0.07553(9) 0.46310(17) 0.0319(4) Uani 1 1 d .
H20A H 1.4104 0.0474 0.4356 0.038 Uiso 1 1 calc R

loop_
_atom_site_aniso_label
_atom_site_aniso_U_11
_atom_site_aniso_U_22
_atom_site_aniso_U_33
_atom_site_aniso_U_23
_atom_site_aniso_U_13
_atom_site_aniso_U_12
Br1 0.05229(16) 0.02074(12) 0.04746(16) -0.01001(8) -0.00048(11) 0.01080(8)
N1 0.0304(8) 0.0169(7) 0.0150(7) -0.0002(5) 0.0008(6) 0.0060(6)
C2 0.0173(8) 0.0155(7) 0.0191(8) 0.0006(6) 0.0006(6) -0.0007(6)
C3 0.0166(8) 0.0155(8) 0.0216(8) -0.0011(6) 0.0008(6) -0.0010(6)
C4 0.0181(8) 0.0180(8) 0.0196(8) -0.0004(6) 0.0016(6) -0.0010(6)
C5 0.0262(9) 0.0192(8) 0.0278(9) 0.0079(7) 0.0024(7) 0.0022(7)
C6 0.0320(10) 0.0145(8) 0.0277(9) -0.0009(7) 0.0077(7) 0.0036(7)
C7 0.0232(8) 0.0207(8) 0.0151(8) 0.0023(6) 0.0007(6) -0.0017(6)
N2 0.0320(9) 0.0270(8) 0.0214(7) 0.0013(6) 0.0078(6) 0.0035(6)
C9 0.0295(9) 0.0204(9) 0.0239(9) -0.0018(7) 0.0015(7) -0.0013(7)
C10 0.0197(8) 0.0163(8) 0.0280(9) 0.0012(7) 0.0021(7) 0.0008(6)
C11 0.0234(9) 0.0205(9) 0.0235(9) 0.0012(7) 0.0000(7) 0.0021(6)
C13 0.0316(10) 0.0231(9) 0.0263(9) 0.0015(7) 0.0005(7) 0.0093(7)
C14 0.0258(9) 0.0221(9) 0.0195(8) -0.0013(7) -0.0002(7) 0.0045(7)
C15 0.0304(10) 0.0186(9) 0.0393(11) 0.0025(8) 0.0059(8) 0.0075(7)
C16 0.0247(9) 0.0217(9) 0.0207(8) 0.0045(7) 0.0033(7) -0.0013(7)
C17 0.0214(8) 0.0160(8) 0.0186(8) 0.0019(6) 0.0066(6) 0.0023(6)
C18 0.0226(9) 0.0202(8) 0.0225(9) -0.0004(7) 0.0027(7) 0.0004(6)
C19 0.0263(9) 0.0278(9) 0.0259(9) -0.0053(7) 0.0072(7) 0.0006(7)
C20 0.0312(10) 0.0257(10) 0.0404(11) -0.0049(8) 0.0109(8) 0.0088(8)

loop_
_atom_type_symbol
_atom_type_description
_atom_type_scat_dispersion_real
_atom_type_scat_dispersion_imag
_atom_type_scat_source
C C 0.0033 0.0016 'International Tables Vol C Tables 4.2.6.8 and 6.1.1.4'
H H 0.0000 0.0000 'International Tables Vol C Tables 4.2.6.8 and 6.1.1.4'
N N 0.0061 0.0033 'International Tables Vol C Tables 4.2.6.8 and 6.1.1.4'
Br Br -0.2901 2.4595 'International Tables Vol C Tables 4.2.6.8 and 6.1.1.4'

loop_
_geom_angle_atom_site_label_1
_geom_angle_atom_site_label_2
_geom_angle_atom_site_label_3
_geom_angle
C2 N1 C17 127.50(14)
C2 N1 H1A 116.3
C17 N1 H1A 116.3
N1 C2 C4 123.34(15)
N1 C2 C3 118.38(15)
C4 C2 C3 118.25(15)
C18 C3 C10 118.54(15)
C18 C3 C2 122.12(15)
C10 C3 C2 119.33(15)
C2 C4 C16 121.50(16)
C2 C4 C7 122.63(15)
C16 C4 C7 115.81(15)
C16 C5 C10 120.41(16)
C16 C5 H5A 119.8
C10 C5 H5A 119.8
C9 C6 C13 121.33(16)
C9 C6 Br1 118.64(14)
C13 C6 Br1 120.02(13)
N2 C7 C4 174.94(18)
C6 C9 C11 119.53(17)
C6 C9 H9A 120.2
C11 C9 H9A 120.2
C15 C10 C5 121.13(16)
C15 C10 C3 118.86(17)
C5 C10 C3 119.99(16)
C9 C11 C17 120.25(16)
C9 C11 H11A 119.9
C17 C11 H11A 119.9
C6 C13 C14 119.03(17)
C6 C13 H13A 120.5
C14 C13 H13A 120.5
C13 C14 C17 120.85(17)
C13 C14 H14A 119.6
C17 C14 H14A 119.6
C20 C15 C10 121.03(18)
C20 C15 H15A 119.5
C10 C15 H15A 119.5
C5 C16 C4 120.47(16)
C5 C16 H16A 119.8
C4 C16 H16A 119.8
C11 C17 C14 118.98(16)
C11 C17 N1 121.60(15)
C14 C17 N1 119.35(15)
C19 C18 C3 120.99(17)
C19 C18 H18A 119.5
C3 C18 H18A 119.5
C18 C19 C20 120.21(18)
C18 C19 H19A 119.9
C20 C19 H19A 119.9
C15 C20 C19 120.32(17)
C15 C20 H20A 119.8
C19 C20 H20A 119.8

loop_
_geom_bond_atom_site_label_1
_geom_bond_atom_site_label_2
_geom_bond_distance
Br1 C6 1.9060(17)
N1 C2 1.392(2)
N1 C17 1.405(2)
N1 H1A 0.8800
C2 C4 1.393(2)
C2 C3 1.442(2)
C3 C18 1.418(3)
C3 C10 1.427(2)
C4 C16 1.427(2)
C4 C7 1.432(2)
C5 C16 1.358(3)
C5 C10 1.420(3)
C5 H5A 0.9500
C6 C9 1.381(3)
C6 C13 1.384(3)
C7 N2 1.152(2)
C9 C11 1.392(2)
C9 H9A 0.9500
C10 C15 1.416(3)
C11 C17 1.397(2)
C11 H11A 0.9500
C13 C14 1.387(3)
C13 H13A 0.9500
C14 C17 1.398(2)
C14 H14A 0.9500
C15 C20 1.368(3)
C15 H15A 0.9500
C16 H16A 0.9500
C18 C19 1.374(2)
C18 H18A 0.9500
C19 C20 1.406(3)
C19 H19A 0.9500
C20 H20A 0.9500
